data_1559477
loop_
_publ_author_name
'Kranjc, Kri\<stof'
'Juranovi\<c, Amadej'
'Ko\<cevar, Marijan'
'Perdih, Franc'

_publ_section_title
;
 Supramolecular Diversity of Oxabicyclo[2.2.2]octenes Formed between
 Substituted 2H-Pyran-2-ones and Vinyl-Moiety-Containing Dienophiles
;
_journal_issue 10
_journal_name_full Symmetry
_journal_page_first 1714
_journal_paper_doi 10.3390/sym12101714
_journal_volume 12
_journal_year 2020
_chemical_formula_moiety 'C24 H28 N2 O8, C6 H9 N O'
_chemical_formula_sum 'C30 H37 N3 O9'
_chemical_formula_weight 583.63
_chemical_name_systematic
;
N-[rel-(1S,4R,8S)-6-Acetyl-8-(2-oxo-1-pyrrolidinyl)-1-methyl-3-oxo-2-oxabicyclo[2.2.2]oct-5-en-4-yl]-3,4,5-trimethoxybenzamide 1-vinyl-2-pyrrolidone solvate
;
_space_group_IT_number 2
_space_group_name_Hall '-P 1'
_space_group_name_H-M_alt 'P -1'
_symmetry_cell_setting triclinic
_symmetry_space_group_name_Hall '-P 1'
_symmetry_space_group_name_H-M 'P -1'
_atom_sites_solution_hydrogens geom
_atom_sites_solution_primary direct
_atom_sites_solution_secondary difmap
_audit_creation_method SHELXL-97
_cell_angle_alpha 85.027(2)
_cell_angle_beta 73.439(2)
_cell_angle_gamma 78.714(2)
_cell_formula_units_Z 2
_cell_length_a 11.2314(3)
_cell_length_b 11.6094(3)
_cell_length_c 12.1689(3)
_cell_measurement_reflns_used 6661
_cell_measurement_temperature 293(2)
_cell_measurement_theta_max 27.48
_cell_measurement_theta_min 2.55
_cell_volume 1490.66(7)
_computing_cell_refinement 'DENZO-SMN (Otwinowski & Minor, 1997)'
_computing_data_collection 'KappaCCD Reference Manual (Nonius, 1998)'
_computing_data_reduction 'DENZO-SMN (Otwinowski & Minor, 1997)'
_computing_molecular_graphics 'ORTEP-3 for Windows version 2.02 (Farrugia, 2008)'
_computing_publication_material 'WinGX publication routines (Farrugia, 1999)'
_computing_structure_refinement 'SHELXL-97 (Sheldrick, 1997)'
_computing_structure_solution 'SHELXS-97 (Sheldrick, 1997)'
_diffrn_ambient_temperature 293(2)
_diffrn_detector_area_resol_mean 0.055
_diffrn_measured_fraction_theta_full 0.991
_diffrn_measured_fraction_theta_max 0.991
_diffrn_measurement_device_type
;
Nonius KappaCCD area-detector diffractometer
;
_diffrn_measurement_method '\w scans'
_diffrn_radiation_monochromator graphite
_diffrn_radiation_source 'fine-focus sealed tube'
_diffrn_radiation_type MoK\a
_diffrn_radiation_wavelength 0.71073
_diffrn_reflns_av_R_equivalents 0.0232
_diffrn_reflns_av_sigmaI/netI 0.0356
_diffrn_reflns_limit_h_max 13
_diffrn_reflns_limit_h_min -14
_diffrn_reflns_limit_k_max 15
_diffrn_reflns_limit_k_min -15
_diffrn_reflns_limit_l_max 15
_diffrn_reflns_limit_l_min -15
_diffrn_reflns_number 12041
_diffrn_reflns_theta_full 27.51
_diffrn_reflns_theta_max 27.51
_diffrn_reflns_theta_min 3.50
_exptl_absorpt_coefficient_mu 0.097
_exptl_absorpt_correction_T_max 0.9876
_exptl_absorpt_correction_T_min 0.9533
_exptl_absorpt_correction_type multi-scan
_exptl_absorpt_process_details 'SCALEPACK (Otwinowski & Minor, 1997)'
_exptl_crystal_colour colorless
_exptl_crystal_density_diffrn 1.300
_exptl_crystal_density_method 'not measured'
_exptl_crystal_description prism
_exptl_crystal_F_000 620
_exptl_crystal_size_max 0.50
_exptl_crystal_size_mid 0.13
_exptl_crystal_size_min 0.13
_refine_diff_density_max 0.328
_refine_diff_density_min -0.287
_refine_diff_density_rms 0.038
_refine_ls_extinction_method none
_refine_ls_goodness_of_fit_ref 1.017
_refine_ls_hydrogen_treatment constr
_refine_ls_matrix_type full
_refine_ls_number_parameters 385
_refine_ls_number_reflns 6796
_refine_ls_number_restraints 0
_refine_ls_restrained_S_all 1.017
_refine_ls_R_factor_all 0.0715
_refine_ls_R_factor_gt 0.0482
_refine_ls_shift/su_max 0.001
_refine_ls_shift/su_mean 0.000
_refine_ls_structure_factor_coef Fsqd
_refine_ls_weighting_details 'calc w=1/[\s^2^(Fo^2^)+(0.0660P)^2^+0.3532P] where P=(Fo^2^+2Fc^2^)/3'
_refine_ls_weighting_scheme calc
_refine_ls_wR_factor_gt 0.1219
_refine_ls_wR_factor_ref 0.1385
_reflns_number_gt 4907
_reflns_number_total 6796
_reflns_threshold_expression >2\s(I)
_cod_data_source_file endo-3e-6a.cif
_cod_data_source_block endo-3e
_cod_original_sg_symbol_H-M P-1
_cod_database_code 1559477

loop_
_symmetry_equiv_pos_as_xyz
'x, y, z'
'-x, -y, -z'

loop_
_atom_site_label
_atom_site_type_symbol
_atom_site_fract_x
_atom_site_fract_y
_atom_site_fract_z
_atom_site_U_iso_or_equiv
_atom_site_adp_type
_atom_site_occupancy
_atom_site_symmetry_multiplicity
_atom_site_calc_flag
_atom_site_refinement_flags
_atom_site_disorder_assembly
_atom_site_disorder_group
N1 N 0.27777(11) 0.57376(10) 0.84953(11) 0.0355(3) Uani 1 1 d . . .
H1 H 0.2391 0.5283 0.9013 0.053 Uiso 1 1 calc R . .
N2 N 0.04561(11) 0.68115(11) 1.00792(11) 0.0360(3) Uani 1 1 d . . .
O1 O 0.23657(14) 0.60531(11) 0.63070(11) 0.0591(3) Uani 1 1 d . . .
O2 O 0.14336(11) 0.79073(10) 0.66134(9) 0.0459(3) Uani 1 1 d . . .
O3 O 0.15265(17) 1.08917(13) 0.8430(2) 0.0988(6) Uani 1 1 d . . .
O4 O -0.12621(11) 0.59593(10) 1.02600(11) 0.0504(3) Uani 1 1 d . . .
O5 O 0.46167(11) 0.60507(10) 0.72504(11) 0.0518(3) Uani 1 1 d . . .
O6 O 0.74248(11) 0.19630(11) 0.72601(10) 0.0531(3) Uani 1 1 d . . .
O7 O 0.66183(11) 0.11707(10) 0.94478(10) 0.0475(3) Uani 1 1 d . . .
O8 O 0.45808(11) 0.22767(11) 1.09014(9) 0.0493(3) Uani 1 1 d . . .
C1 C 0.20221(15) 0.68605(13) 0.69362(13) 0.0395(3) Uani 1 1 d . . .
C2 C 0.20998(13) 0.68388(12) 0.81747(12) 0.0327(3) Uani 1 1 d . . .
C3 C 0.26542(14) 0.78914(13) 0.82765(13) 0.0358(3) Uani 1 1 d . . .
H3 H 0.3355 0.7833 0.8555 0.043 Uiso 1 1 calc R . .
C4 C 0.20676(14) 0.89131(13) 0.79388(14) 0.0394(3) Uani 1 1 d . . .
C5 C 0.09534(15) 0.87931(13) 0.75190(14) 0.0409(3) Uani 1 1 d . . .
C6 C 0.00282(15) 0.82451(14) 0.85026(15) 0.0429(4) Uani 1 1 d . . .
H6A H -0.0707 0.8172 0.8265 0.051 Uiso 1 1 calc R . .
H6B H -0.0250 0.8751 0.9156 0.051 Uiso 1 1 calc R . .
C7 C 0.06658(13) 0.70209(13) 0.88524(13) 0.0343(3) Uani 1 1 d . . .
H7 H 0.0297 0.6440 0.8582 0.041 Uiso 1 1 calc R . .
C8 C 0.23695(18) 1.00683(15) 0.81108(17) 0.0522(4) Uani 1 1 d . . .
C9 C 0.3720(2) 1.01552(17) 0.7901(2) 0.0638(5) Uani 1 1 d . . .
H9A H 0.3779 1.0918 0.8105 0.096 Uiso 1 1 calc R . .
H9B H 0.4149 1.0041 0.7103 0.096 Uiso 1 1 calc R . .
H9C H 0.4104 0.9563 0.8357 0.096 Uiso 1 1 calc R . .
C10 C 0.03361(19) 0.98577(16) 0.69434(18) 0.0583(5) Uani 1 1 d . . .
H10A H -0.0276 0.9637 0.6629 0.087 Uiso 1 1 calc R . .
H10B H 0.0967 1.0160 0.6339 0.087 Uiso 1 1 calc R . .
H10C H -0.0074 1.0452 0.7497 0.087 Uiso 1 1 calc R . .
C11 C -0.05352(14) 0.63152(13) 1.06875(14) 0.0399(3) Uani 1 1 d . . .
C12 C -0.0593(2) 0.62979(17) 1.19323(16) 0.0561(5) Uani 1 1 d . . .
H12A H -0.0654 0.5519 1.2278 0.067 Uiso 1 1 calc R . .
H12B H -0.1314 0.6853 1.2342 0.067 Uiso 1 1 calc R . .
C13 C 0.0624(2) 0.6645(2) 1.19533(17) 0.0678(6) Uani 1 1 d . . .
H13A H 0.1229 0.5957 1.2068 0.081 Uiso 1 1 calc R . .
H13B H 0.0477 0.7181 1.2567 0.081 Uiso 1 1 calc R . .
C14 C 0.11124(17) 0.72437(16) 1.07891(14) 0.0485(4) Uani 1 1 d . . .
H14A H 0.0898 0.8092 1.0835 0.058 Uiso 1 1 calc R . .
H14B H 0.2020 0.7015 1.0495 0.058 Uiso 1 1 calc R . .
C15 C 0.40297(14) 0.54180(13) 0.79782(13) 0.0376(3) Uani 1 1 d . . .
C16 C 0.46677(13) 0.42669(13) 0.83717(13) 0.0357(3) Uani 1 1 d . . .
C17 C 0.57247(14) 0.36704(14) 0.75964(13) 0.0401(3) Uani 1 1 d . . .
H17 H 0.6001 0.3975 0.6854 0.048 Uiso 1 1 calc R . .
C18 C 0.63650(14) 0.26153(14) 0.79397(13) 0.0385(3) Uani 1 1 d . . .
C19 C 0.59583(14) 0.21680(12) 0.90578(13) 0.0358(3) Uani 1 1 d . . .
C20 C 0.49014(14) 0.27802(13) 0.98257(12) 0.0355(3) Uani 1 1 d . . .
C21 C 0.42513(14) 0.38307(13) 0.94851(13) 0.0367(3) Uani 1 1 d . . .
H21 H 0.3544 0.4237 0.9998 0.044 Uiso 1 1 calc R . .
C22 C 0.7709(2) 0.2189(2) 0.60601(17) 0.0779(7) Uani 1 1 d . . .
H22A H 0.7959 0.2944 0.5882 0.117 Uiso 1 1 calc R . .
H22B H 0.6976 0.2185 0.5806 0.117 Uiso 1 1 calc R . .
H22C H 0.8386 0.1592 0.5679 0.117 Uiso 1 1 calc R . .
C23 C 0.6649(2) 0.01007(16) 0.8950(2) 0.0655(5) Uani 1 1 d . . .
H23A H 0.7056 0.0143 0.8142 0.098 Uiso 1 1 calc R . .
H23B H 0.5802 -0.0028 0.9068 0.098 Uiso 1 1 calc R . .
H23C H 0.7110 -0.0537 0.9303 0.098 Uiso 1 1 calc R . .
C24 C 0.34405(18) 0.28082(19) 1.16879(15) 0.0580(5) Uani 1 1 d . . .
H24A H 0.2758 0.2900 1.1342 0.087 Uiso 1 1 calc R . .
H24B H 0.3531 0.3565 1.1882 0.087 Uiso 1 1 calc R . .
H24C H 0.3264 0.2318 1.2371 0.087 Uiso 1 1 calc R . .
N3 N 0.25483(17) 0.25922(16) 0.47987(14) 0.0612(4) Uani 1 1 d . . .
O9 O 0.3303(3) 0.06361(19) 0.4569(3) 0.1489(11) Uani 1 1 d . . .
C25 C 0.0676(3) 0.3553(3) 0.4309(3) 0.1031(9) Uani 1 1 d . . .
H25A H 0.0865 0.4291 0.4348 0.124 Uiso 1 1 calc R . .
H25B H -0.0056 0.3489 0.4122 0.124 Uiso 1 1 calc R . .
C26 C 0.1435(2) 0.2609(3) 0.4514(2) 0.0763(6) Uani 1 1 d . . .
H26 H 0.1212 0.1889 0.4466 0.092 Uiso 1 1 calc R . .
C27 C 0.2970(2) 0.3645(2) 0.49691(19) 0.0658(5) Uani 1 1 d . . .
H27A H 0.2321 0.4137 0.5528 0.079 Uiso 1 1 calc R . .
H27B H 0.3198 0.4095 0.4255 0.079 Uiso 1 1 calc R . .
C28 C 0.4109(3) 0.3178(3) 0.5406(2) 0.0939(9) Uani 1 1 d . . .
H28A H 0.4746 0.3671 0.5131 0.113 Uiso 1 1 calc R . .
H28B H 0.3875 0.3141 0.6238 0.113 Uiso 1 1 calc R . .
C29 C 0.4587(3) 0.1967(3) 0.4931(3) 0.0975(9) Uani 1 1 d . . .
H29A H 0.5237 0.1985 0.4210 0.117 Uiso 1 1 calc R . .
H29B H 0.4927 0.1430 0.5468 0.117 Uiso 1 1 calc R . .
C30 C 0.3449(3) 0.1608(2) 0.4757(3) 0.0864(7) Uani 1 1 d . . .

loop_
_atom_site_aniso_label
_atom_site_aniso_U_11
_atom_site_aniso_U_22
_atom_site_aniso_U_33
_atom_site_aniso_U_23
_atom_site_aniso_U_13
_atom_site_aniso_U_12
N1 0.0286(6) 0.0304(6) 0.0423(7) 0.0067(5) -0.0047(5) -0.0037(5)
N2 0.0322(6) 0.0354(6) 0.0391(7) -0.0006(5) -0.0057(5) -0.0091(5)
O1 0.0764(9) 0.0477(7) 0.0510(7) -0.0104(6) -0.0187(7) -0.0002(6)
O2 0.0548(7) 0.0404(6) 0.0423(6) 0.0023(5) -0.0186(5) -0.0022(5)
O3 0.0755(11) 0.0444(8) 0.177(2) -0.0340(10) -0.0376(12) 0.0044(8)
O4 0.0358(6) 0.0494(7) 0.0654(8) 0.0057(6) -0.0087(5) -0.0171(5)
O5 0.0377(6) 0.0435(6) 0.0594(7) 0.0139(5) 0.0031(5) -0.0037(5)
O6 0.0420(6) 0.0595(7) 0.0426(6) -0.0019(5) -0.0035(5) 0.0144(5)
O7 0.0506(7) 0.0367(6) 0.0561(7) 0.0003(5) -0.0247(6) 0.0040(5)
O8 0.0474(7) 0.0535(7) 0.0382(6) 0.0090(5) -0.0069(5) -0.0003(5)
C1 0.0395(8) 0.0355(7) 0.0411(8) 0.0008(6) -0.0091(7) -0.0046(6)
C2 0.0287(7) 0.0283(6) 0.0377(7) 0.0022(5) -0.0062(6) -0.0025(5)
C3 0.0301(7) 0.0351(7) 0.0402(8) 0.0014(6) -0.0069(6) -0.0061(6)
C4 0.0353(8) 0.0333(7) 0.0470(8) 0.0014(6) -0.0084(7) -0.0059(6)
C5 0.0395(8) 0.0336(7) 0.0471(8) 0.0019(6) -0.0132(7) 0.0002(6)
C6 0.0314(7) 0.0406(8) 0.0534(9) 0.0011(7) -0.0117(7) 0.0001(6)
C7 0.0278(7) 0.0352(7) 0.0395(7) -0.0001(6) -0.0082(6) -0.0068(6)
C8 0.0542(10) 0.0347(8) 0.0687(11) 0.0010(8) -0.0198(9) -0.0073(7)
C9 0.0639(12) 0.0496(10) 0.0868(15) 0.0118(10) -0.0294(11) -0.0247(9)
C10 0.0602(11) 0.0430(9) 0.0705(12) 0.0106(9) -0.0270(10) 0.0014(8)
C11 0.0333(7) 0.0310(7) 0.0488(9) 0.0012(6) -0.0022(6) -0.0050(6)
C12 0.0665(12) 0.0468(9) 0.0467(9) 0.0007(8) 0.0021(9) -0.0181(9)
C13 0.0833(15) 0.0799(14) 0.0470(10) 0.0061(10) -0.0210(10) -0.0297(12)
C14 0.0501(10) 0.0538(10) 0.0455(9) -0.0045(7) -0.0123(8) -0.0189(8)
C15 0.0323(7) 0.0344(7) 0.0415(8) 0.0022(6) -0.0056(6) -0.0036(6)
C16 0.0295(7) 0.0346(7) 0.0412(8) 0.0010(6) -0.0086(6) -0.0039(6)
C17 0.0334(7) 0.0436(8) 0.0385(8) 0.0045(6) -0.0071(6) -0.0019(6)
C18 0.0288(7) 0.0429(8) 0.0400(8) -0.0052(6) -0.0074(6) 0.0008(6)
C19 0.0335(7) 0.0327(7) 0.0427(8) -0.0005(6) -0.0162(6) -0.0016(6)
C20 0.0333(7) 0.0394(8) 0.0345(7) 0.0025(6) -0.0108(6) -0.0075(6)
C21 0.0300(7) 0.0377(7) 0.0384(7) -0.0020(6) -0.0057(6) -0.0021(6)
C22 0.0612(13) 0.1075(18) 0.0419(10) -0.0054(11) -0.0032(9) 0.0243(12)
C23 0.0704(13) 0.0389(9) 0.0871(15) -0.0069(9) -0.0271(12) 0.0006(9)
C24 0.0498(10) 0.0723(12) 0.0420(9) 0.0048(9) -0.0021(8) -0.0060(9)
N3 0.0602(10) 0.0654(10) 0.0572(9) -0.0020(8) -0.0075(8) -0.0222(8)
O9 0.141(2) 0.0610(12) 0.248(3) 0.0045(16) -0.057(2) -0.0237(13)
C25 0.0598(15) 0.132(3) 0.119(2) -0.013(2) -0.0244(16) -0.0168(17)
C26 0.0641(14) 0.0950(18) 0.0731(14) -0.0098(13) -0.0096(11) -0.0326(13)
C27 0.0662(13) 0.0730(13) 0.0579(11) -0.0132(10) -0.0044(10) -0.0254(11)
C28 0.0908(19) 0.141(3) 0.0661(14) 0.0069(16) -0.0279(14) -0.0526(19)
C29 0.0776(17) 0.102(2) 0.114(2) 0.0429(18) -0.0351(16) -0.0246(16)
C30 0.0873(18) 0.0661(15) 0.103(2) 0.0179(14) -0.0228(15) -0.0201(13)

loop_
_atom_type_symbol
_atom_type_description
_atom_type_scat_dispersion_real
_atom_type_scat_dispersion_imag
_atom_type_scat_source
C C 0.0033 0.0016 'International Tables Vol C Tables 4.2.6.8 and 6.1.1.4'
H H 0.0000 0.0000 'International Tables Vol C Tables 4.2.6.8 and 6.1.1.4'
N N 0.0061 0.0033 'International Tables Vol C Tables 4.2.6.8 and 6.1.1.4'
O O 0.0106 0.0060 'International Tables Vol C Tables 4.2.6.8 and 6.1.1.4'

loop_
_geom_angle_atom_site_label_1
_geom_angle_atom_site_label_2
_geom_angle_atom_site_label_3
_geom_angle
_geom_angle_site_symmetry_1
_geom_angle_site_symmetry_3
_geom_angle_publ_flag
C15 N1 C2 119.77(12) . . ?
C15 N1 H1 120.1 . . ?
C2 N1 H1 120.1 . . ?
C11 N2 C7 119.78(13) . . ?
C11 N2 C14 113.71(13) . . ?
C7 N2 C14 125.88(12) . . ?
C1 O2 C5 114.99(11) . . ?
C18 O6 C22 118.01(13) . . ?
C19 O7 C23 116.69(13) . . ?
C20 O8 C24 117.60(13) . . ?
O1 C1 O2 120.92(15) . . ?
O1 C1 C2 126.48(14) . . ?
O2 C1 C2 112.49(12) . . ?
N1 C2 C3 114.28(12) . . ?
N1 C2 C1 112.13(12) . . ?
C3 C2 C1 106.59(12) . . ?
N1 C2 C7 111.45(11) . . ?
C3 C2 C7 110.40(11) . . ?
C1 C2 C7 101.11(11) . . ?
C4 C3 C2 115.04(13) . . ?
C4 C3 H3 122.5 . . ?
C2 C3 H3 122.5 . . ?
C3 C4 C8 123.00(15) . . ?
C3 C4 C5 113.12(13) . . ?
C8 C4 C5 123.36(13) . . ?
O2 C5 C10 104.13(13) . . ?
O2 C5 C4 106.60(12) . . ?
C10 C5 C4 117.96(14) . . ?
O2 C5 C6 105.83(12) . . ?
C10 C5 C6 113.75(14) . . ?
C4 C5 C6 107.61(13) . . ?
C5 C6 C7 110.25(12) . . ?
C5 C6 H6A 109.6 . . ?
C7 C6 H6A 109.6 . . ?
C5 C6 H6B 109.6 . . ?
C7 C6 H6B 109.6 . . ?
H6A C6 H6B 108.1 . . ?
N2 C7 C6 114.46(12) . . ?
N2 C7 C2 113.19(11) . . ?
C6 C7 C2 107.94(12) . . ?
N2 C7 H7 106.9 . . ?
C6 C7 H7 106.9 . . ?
C2 C7 H7 106.9 . . ?
O3 C8 C9 122.09(17) . . ?
O3 C8 C4 119.96(17) . . ?
C9 C8 C4 117.93(16) . . ?
C8 C9 H9A 109.5 . . ?
C8 C9 H9B 109.5 . . ?
H9A C9 H9B 109.5 . . ?
C8 C9 H9C 109.5 . . ?
H9A C9 H9C 109.5 . . ?
H9B C9 H9C 109.5 . . ?
C5 C10 H10A 109.5 . . ?
C5 C10 H10B 109.5 . . ?
H10A C10 H10B 109.5 . . ?
C5 C10 H10C 109.5 . . ?
H10A C10 H10C 109.5 . . ?
H10B C10 H10C 109.5 . . ?
O4 C11 N2 124.20(15) . . ?
O4 C11 C12 127.19(15) . . ?
N2 C11 C12 108.60(14) . . ?
C11 C12 C13 104.77(15) . . ?
C11 C12 H12A 110.8 . . ?
C13 C12 H12A 110.8 . . ?
C11 C12 H12B 110.8 . . ?
C13 C12 H12B 110.8 . . ?
H12A C12 H12B 108.9 . . ?
C12 C13 C14 105.82(16) . . ?
C12 C13 H13A 110.6 . . ?
C14 C13 H13A 110.6 . . ?
C12 C13 H13B 110.6 . . ?
C14 C13 H13B 110.6 . . ?
H13A C13 H13B 108.7 . . ?
N2 C14 C13 102.71(14) . . ?
N2 C14 H14A 111.2 . . ?
C13 C14 H14A 111.2 . . ?
N2 C14 H14B 111.2 . . ?
C13 C14 H14B 111.2 . . ?
H14A C14 H14B 109.1 . . ?
O5 C15 N1 121.99(13) . . ?
O5 C15 C16 121.58(13) . . ?
N1 C15 C16 116.40(13) . . ?
C21 C16 C17 121.00(13) . . ?
C21 C16 C15 121.26(13) . . ?
C17 C16 C15 117.69(13) . . ?
C18 C17 C16 119.43(14) . . ?
C18 C17 H17 120.3 . . ?
C16 C17 H17 120.3 . . ?
O6 C18 C17 124.62(14) . . ?
O6 C18 C19 115.19(13) . . ?
C17 C18 C19 120.16(13) . . ?
O7 C19 C20 118.59(13) . . ?
O7 C19 C18 121.63(13) . . ?
C20 C19 C18 119.66(13) . . ?
O8 C20 C21 124.17(13) . . ?
O8 C20 C19 115.37(13) . . ?
C21 C20 C19 120.45(13) . . ?
C16 C21 C20 119.29(13) . . ?
C16 C21 H21 120.4 . . ?
C20 C21 H21 120.4 . . ?
O6 C22 H22A 109.5 . . ?
O6 C22 H22B 109.5 . . ?
H22A C22 H22B 109.5 . . ?
O6 C22 H22C 109.5 . . ?
H22A C22 H22C 109.5 . . ?
H22B C22 H22C 109.5 . . ?
O7 C23 H23A 109.5 . . ?
O7 C23 H23B 109.5 . . ?
H23A C23 H23B 109.5 . . ?
O7 C23 H23C 109.5 . . ?
H23A C23 H23C 109.5 . . ?
H23B C23 H23C 109.5 . . ?
O8 C24 H24A 109.5 . . ?
O8 C24 H24B 109.5 . . ?
H24A C24 H24B 109.5 . . ?
O8 C24 H24C 109.5 . . ?
H24A C24 H24C 109.5 . . ?
H24B C24 H24C 109.5 . . ?
C30 N3 C26 123.2(2) . . ?
C30 N3 C27 112.85(19) . . ?
C26 N3 C27 123.1(2) . . ?
C26 C25 H25A 120.0 . . ?
C26 C25 H25B 120.0 . . ?
H25A C25 H25B 120.0 . . ?
C25 C26 N3 125.3(3) . . ?
C25 C26 H26 117.4 . . ?
N3 C26 H26 117.4 . . ?
N3 C27 C28 103.3(2) . . ?
N3 C27 H27A 111.1 . . ?
C28 C27 H27A 111.1 . . ?
N3 C27 H27B 111.1 . . ?
C28 C27 H27B 111.1 . . ?
H27A C27 H27B 109.1 . . ?
C29 C28 C27 104.4(2) . . ?
C29 C28 H28A 110.9 . . ?
C27 C28 H28A 110.9 . . ?
C29 C28 H28B 110.9 . . ?
C27 C28 H28B 110.9 . . ?
H28A C28 H28B 108.9 . . ?
C30 C29 C28 104.3(2) . . ?
C30 C29 H29A 110.9 . . ?
C28 C29 H29A 110.9 . . ?
C30 C29 H29B 110.9 . . ?
C28 C29 H29B 110.9 . . ?
H29A C29 H29B 108.9 . . ?
O9 C30 N3 123.2(3) . . ?
O9 C30 C29 128.9(3) . . ?
N3 C30 C29 107.8(2) . . ?

loop_
_geom_bond_atom_site_label_1
_geom_bond_atom_site_label_2
_geom_bond_distance
_geom_bond_site_symmetry_2
_geom_bond_publ_flag
N1 C15 1.3574(19) . ?
N1 C2 1.4381(17) . ?
N1 H1 0.8600 . ?
N2 C11 1.3517(19) . ?
N2 C7 1.4499(19) . ?
N2 C14 1.457(2) . ?
O1 C1 1.1951(19) . ?
O2 C1 1.3487(18) . ?
O2 C5 1.4844(19) . ?
O3 C8 1.209(2) . ?
O4 C11 1.233(2) . ?
O5 C15 1.2257(18) . ?
O6 C18 1.3670(18) . ?
O6 C22 1.416(2) . ?
O7 C19 1.3728(17) . ?
O7 C23 1.419(2) . ?
O8 C20 1.3659(18) . ?
O8 C24 1.425(2) . ?
C1 C2 1.532(2) . ?
C2 C3 1.505(2) . ?
C2 C7 1.5680(19) . ?
C3 C4 1.332(2) . ?
C3 H3 0.9300 . ?
C4 C8 1.492(2) . ?
C4 C5 1.514(2) . ?
C5 C10 1.513(2) . ?
C5 C6 1.528(2) . ?
C6 C7 1.544(2) . ?
C6 H6A 0.9700 . ?
C6 H6B 0.9700 . ?
C7 H7 0.9800 . ?
C8 C9 1.487(3) . ?
C9 H9A 0.9600 . ?
C9 H9B 0.9600 . ?
C9 H9C 0.9600 . ?
C10 H10A 0.9600 . ?
C10 H10B 0.9600 . ?
C10 H10C 0.9600 . ?
C11 C12 1.496(2) . ?
C12 C13 1.506(3) . ?
C12 H12A 0.9700 . ?
C12 H12B 0.9700 . ?
C13 C14 1.525(3) . ?
C13 H13A 0.9700 . ?
C13 H13B 0.9700 . ?
C14 H14A 0.9700 . ?
C14 H14B 0.9700 . ?
C15 C16 1.496(2) . ?
C16 C21 1.387(2) . ?
C16 C17 1.390(2) . ?
C17 C18 1.389(2) . ?
C17 H17 0.9300 . ?
C18 C19 1.395(2) . ?
C19 C20 1.393(2) . ?
C20 C21 1.389(2) . ?
C21 H21 0.9300 . ?
C22 H22A 0.9600 . ?
C22 H22B 0.9600 . ?
C22 H22C 0.9600 . ?
C23 H23A 0.9600 . ?
C23 H23B 0.9600 . ?
C23 H23C 0.9600 . ?
C24 H24A 0.9600 . ?
C24 H24B 0.9600 . ?
C24 H24C 0.9600 . ?
N3 C30 1.363(3) . ?
N3 C26 1.385(3) . ?
N3 C27 1.445(3) . ?
O9 C30 1.222(3) . ?
C25 C26 1.304(4) . ?
C25 H25A 0.9300 . ?
C25 H25B 0.9300 . ?
C26 H26 0.9300 . ?
C27 C28 1.510(4) . ?
C27 H27A 0.9700 . ?
C27 H27B 0.9700 . ?
C28 C29 1.507(4) . ?
C28 H28A 0.9700 . ?
C28 H28B 0.9700 . ?
C29 C30 1.493(4) . ?
C29 H29A 0.9700 . ?
C29 H29B 0.9700 . ?

loop_
_geom_hbond_atom_site_label_D
_geom_hbond_atom_site_label_H
_geom_hbond_atom_site_label_A
_geom_hbond_distance_DH
_geom_hbond_distance_HA
_geom_hbond_distance_DA
_geom_hbond_angle_DHA
_geom_hbond_site_symmetry_A
N1 H1 O4 0.86 2.08 2.8979(16) 158.6 2_567

loop_
_geom_torsion_atom_site_label_1
_geom_torsion_atom_site_label_2
_geom_torsion_atom_site_label_3
_geom_torsion_atom_site_label_4
_geom_torsion
_geom_torsion_site_symmetry_1
_geom_torsion_site_symmetry_2
_geom_torsion_site_symmetry_3
_geom_torsion_site_symmetry_4
_geom_torsion_publ_flag
C5 O2 C1 O1 174.50(16) . . . . ?
C5 O2 C1 C2 -1.93(18) . . . . ?
C15 N1 C2 C3 -55.33(18) . . . . ?
C15 N1 C2 C1 66.11(17) . . . . ?
C15 N1 C2 C7 178.65(13) . . . . ?
O1 C1 C2 N1 6.4(2) . . . . ?
O2 C1 C2 N1 -177.41(12) . . . . ?
O1 C1 C2 C3 132.16(18) . . . . ?
O2 C1 C2 C3 -51.65(16) . . . . ?
O1 C1 C2 C7 -112.42(18) . . . . ?
O2 C1 C2 C7 63.76(15) . . . . ?
N1 C2 C3 C4 177.41(13) . . . . ?
C1 C2 C3 C4 52.96(16) . . . . ?
C7 C2 C3 C4 -56.02(17) . . . . ?
C2 C3 C4 C8 172.00(15) . . . . ?
C2 C3 C4 C5 -0.01(19) . . . . ?
C1 O2 C5 C10 -179.40(14) . . . . ?
C1 O2 C5 C4 55.18(17) . . . . ?
C1 O2 C5 C6 -59.20(16) . . . . ?
C3 C4 C5 O2 -54.21(17) . . . . ?
C8 C4 C5 O2 133.82(16) . . . . ?
C3 C4 C5 C10 -170.74(16) . . . . ?
C8 C4 C5 C10 17.3(2) . . . . ?
C3 C4 C5 C6 58.95(17) . . . . ?
C8 C4 C5 C6 -113.03(17) . . . . ?
O2 C5 C6 C7 53.20(16) . . . . ?
C10 C5 C6 C7 166.90(14) . . . . ?
C4 C5 C6 C7 -60.47(16) . . . . ?
C11 N2 C7 C6 91.40(16) . . . . ?
C14 N2 C7 C6 -78.87(18) . . . . ?
C11 N2 C7 C2 -144.34(13) . . . . ?
C14 N2 C7 C2 45.40(19) . . . . ?
C5 C6 C7 N2 134.12(13) . . . . ?
C5 C6 C7 C2 7.11(17) . . . . ?
N1 C2 C7 N2 49.40(16) . . . . ?
C3 C2 C7 N2 -78.74(14) . . . . ?
C1 C2 C7 N2 168.72(11) . . . . ?
N1 C2 C7 C6 177.14(12) . . . . ?
C3 C2 C7 C6 49.01(15) . . . . ?
C1 C2 C7 C6 -63.54(14) . . . . ?
C3 C4 C8 O3 -137.4(2) . . . . ?
C5 C4 C8 O3 33.8(3) . . . . ?
C3 C4 C8 C9 41.4(3) . . . . ?
C5 C4 C8 C9 -147.38(18) . . . . ?
C7 N2 C11 O4 4.0(2) . . . . ?
C14 N2 C11 O4 175.42(15) . . . . ?
C7 N2 C11 C12 -175.12(13) . . . . ?
C14 N2 C11 C12 -3.72(18) . . . . ?
O4 C11 C12 C13 170.95(17) . . . . ?
N2 C11 C12 C13 -9.94(19) . . . . ?
C11 C12 C13 C14 18.9(2) . . . . ?
C11 N2 C14 C13 15.45(19) . . . . ?
C7 N2 C14 C13 -173.77(15) . . . . ?
C12 C13 C14 N2 -20.6(2) . . . . ?
C2 N1 C15 O5 1.2(2) . . . . ?
C2 N1 C15 C16 179.24(13) . . . . ?
O5 C15 C16 C21 148.28(16) . . . . ?
N1 C15 C16 C21 -29.8(2) . . . . ?
O5 C15 C16 C17 -29.2(2) . . . . ?
N1 C15 C16 C17 152.74(14) . . . . ?
C21 C16 C17 C18 0.7(2) . . . . ?
C15 C16 C17 C18 178.16(14) . . . . ?
C22 O6 C18 C17 -17.4(3) . . . . ?
C22 O6 C18 C19 164.45(18) . . . . ?
C16 C17 C18 O6 -178.86(15) . . . . ?
C16 C17 C18 C19 -0.8(2) . . . . ?
C23 O7 C19 C20 116.67(18) . . . . ?
C23 O7 C19 C18 -67.3(2) . . . . ?
O6 C18 C19 O7 2.7(2) . . . . ?
C17 C18 C19 O7 -175.50(14) . . . . ?
O6 C18 C19 C20 178.69(13) . . . . ?
C17 C18 C19 C20 0.5(2) . . . . ?
C24 O8 C20 C21 6.1(2) . . . . ?
C24 O8 C20 C19 -174.27(15) . . . . ?
O7 C19 C20 O8 -3.5(2) . . . . ?
C18 C19 C20 O8 -179.63(13) . . . . ?
O7 C19 C20 C21 176.14(13) . . . . ?
C18 C19 C20 C21 0.0(2) . . . . ?
C17 C16 C21 C20 -0.2(2) . . . . ?
C15 C16 C21 C20 -177.56(13) . . . . ?
O8 C20 C21 C16 179.44(14) . . . . ?
C19 C20 C21 C16 -0.2(2) . . . . ?
C30 N3 C26 C25 -164.9(3) . . . . ?
C27 N3 C26 C25 3.8(4) . . . . ?
C30 N3 C27 C28 -17.4(3) . . . . ?
C26 N3 C27 C28 172.9(2) . . . . ?
N3 C27 C28 C29 25.9(2) . . . . ?
C27 C28 C29 C30 -25.6(3) . . . . ?
C26 N3 C30 O9 -7.0(4) . . . . ?
C27 N3 C30 O9 -176.7(3) . . . . ?
C26 N3 C30 C29 170.8(2) . . . . ?
C27 N3 C30 C29 1.1(3) . . . . ?
C28 C29 C30 O9 -166.7(3) . . . . ?
C28 C29 C30 N3 15.7(3) . . . . ?
